data_2103114
loop_
_publ_author_name
'Be\,sli, Serap'
'Coles, Simon J.'
'Davies, David B.'
'Hursthouse, Michael B.'
'K\?il\?i\,c, Adem'
'Mayer, Thomas A.'
'Shaw, Robert A.'
'Uslu, Aylin'

_publ_section_title
;
 Structural investigations of phosphorus--nitrogen compounds. 4. Steric
 and electronic effects in dibenzylamino derivatives of
 hexachlorocyclotriphosphazatriene and
 4,4,6,6-tetrachloro-2,2-diphenylcyclotriphosphazatriene
;
_journal_coden_ASTM ASBSDK
_journal_issue 3
_journal_name_full
;
 Acta Crystallographica, Section B: Structural Science
;
_journal_page_first 545
_journal_page_last 552
_journal_paper_doi 10.1107/S0108768102003816
_journal_volume 58
_journal_year 2002
_chemical_formula_sum 'C26 H24 Cl3 N4 P3'
_chemical_formula_weight 591.75
_chemical_name_systematic
;
 ?
;
_space_group_IT_number 7
_symmetry_cell_setting monoclinic
_symmetry_space_group_name_Hall 'P -2yac'
_symmetry_space_group_name_H-M 'P 1 n 1'
_atom_sites_solution_hydrogens geom
_atom_sites_solution_primary direct
_atom_sites_solution_secondary difmap
_audit_creation_method SHELXL-97
_cell_angle_alpha 90.00
_cell_angle_beta 96.41(3)
_cell_angle_gamma 90.00
_cell_formula_units_Z 2
_cell_length_a 11.657(2)
_cell_length_b 8.5838(17)
_cell_length_c 13.783(3)
_cell_measurement_reflns_used 10134
_cell_measurement_temperature 150(2)
_cell_measurement_theta_max 27.49
_cell_measurement_theta_min 2.49
_cell_volume 1370.5(5)
_computing_cell_refinement 'DENZO, COLLECT'
_computing_data_collection 'DENZO, COLLECT'
_computing_data_reduction 'DENZO, COLLECT'
_computing_molecular_graphics 'PLATON (Spek, 1990)'
_computing_structure_refinement 'SHELXL-97 (Sheldrick, 1997)'
_computing_structure_solution 'SHELXS-97 (Sheldrick, 1997)'
_diffrn_ambient_temperature 150(2)
_diffrn_detector_area_resol_mean 9.091
_diffrn_measured_fraction_theta_full 0.998
_diffrn_measured_fraction_theta_max 0.998
_diffrn_measurement_device_type 'Nonius KappaCCD'
_diffrn_measurement_method '\f and \w scans'
_diffrn_radiation_monochromator graphite
_diffrn_radiation_source 'Nonius FR591 rotating anode'
_diffrn_radiation_type MoK\a
_diffrn_radiation_wavelength 0.71073
_diffrn_reflns_av_R_equivalents 0.1006
_diffrn_reflns_av_sigmaI/netI 0.1125
_diffrn_reflns_limit_h_max 13
_diffrn_reflns_limit_h_min -13
_diffrn_reflns_limit_k_max 10
_diffrn_reflns_limit_k_min -10
_diffrn_reflns_limit_l_max 16
_diffrn_reflns_limit_l_min -16
_diffrn_reflns_number 13855
_diffrn_reflns_theta_full 24.71
_diffrn_reflns_theta_max 24.71
_diffrn_reflns_theta_min 2.95
_exptl_absorpt_coefficient_mu 0.534
_exptl_absorpt_correction_T_max 0.9738
_exptl_absorpt_correction_T_min 0.9008
_exptl_absorpt_correction_type multi-scan
_exptl_absorpt_process_details 'SORTAV (Blessing, 1997)'
_exptl_crystal_colour colourless
_exptl_crystal_density_diffrn 1.434
_exptl_crystal_density_method 'not measured'
_exptl_crystal_description block
_exptl_crystal_F_000 608
_exptl_crystal_size_max 0.2
_exptl_crystal_size_mid 0.1
_exptl_crystal_size_min 0.05
_refine_diff_density_max 0.232
_refine_diff_density_min -0.280
_refine_ls_abs_structure_details 'Flack H D (1983), Acta Cryst. A39, 876-881'
_refine_ls_abs_structure_Flack -0.04(7)
_refine_ls_extinction_coef 0.0037(6)
_refine_ls_extinction_expression Fc^*^=kFc[1+0.001xFc^2^\l^3^/sin(2\q)]^-1/4^
_refine_ls_extinction_method SHELXL
_refine_ls_goodness_of_fit_ref 0.978
_refine_ls_hydrogen_treatment mixed
_refine_ls_matrix_type full
_refine_ls_number_parameters 414
_refine_ls_number_reflns 4508
_refine_ls_number_restraints 2
_refine_ls_restrained_S_all 0.978
_refine_ls_R_factor_all 0.0878
_refine_ls_R_factor_gt 0.0461
_refine_ls_shift/su_max 0.003
_refine_ls_shift/su_mean 0.000
_refine_ls_structure_factor_coef Fsqd
_refine_ls_weighting_details 'calc w=1/[\s^2^(Fo^2^)+(0.0000P)^2^+0.0000P] where P=(Fo^2^+2Fc^2^)/3'
_refine_ls_weighting_scheme calc
_refine_ls_wR_factor_gt 0.0706
_refine_ls_wR_factor_ref 0.0810
_reflns_number_gt 3152
_reflns_number_total 4508
_reflns_threshold_expression >2sigma(I)
_cod_data_source_file bm0049.cif
_cod_depositor_comments
;
The following automatic conversions were performed:
'_symmetry_cell_setting' value 'Monoclinic' changed to 'monoclinic'
according to '/home/saulius/struct/CIF-dictionaries/cif_core.dic'
dictionary named 'cif_core.dic' version 2.4.1 from 2010-06-29.

Automatic conversion script
Id: cif_fix_enum 1527 2010-12-29 10:47:43Z saulius 

The following automatic conversions were performed:

'_exptl_absorpt_correction_type' tag value 'multi-scans' was replaced
with 'multi-scan' value.

Automatic conversion script
Id: cif_fix_values 1646 2011-03-28 12:23:43Z adriana 
;
_cod_original_sg_symbol_H-M Pn
_cod_database_code 2103114

loop_
_symmetry_equiv_pos_as_xyz
'x, y, z'
'x+1/2, -y, z+1/2'

loop_
_atom_site_label
_atom_site_fract_x
_atom_site_fract_y
_atom_site_fract_z
_atom_site_U_iso_or_equiv
_atom_site_adp_type
_atom_site_calc_flag
_atom_site_refinement_flags
_atom_site_occupancy
_atom_site_type_symbol
H15 0.359(4) -0.187(5) 0.616(3) 0.032(14) Uiso d . 1 H
H22 0.426(3) -0.124(4) 1.037(3) 0.013(11) Uiso d . 1 H
H12 0.691(4) -0.123(5) 0.323(4) 0.042(15) Uiso d . 1 H
H16 0.168(4) -0.083(5) 0.579(4) 0.044(16) Uiso d . 1 H
H17 0.047(4) -0.101(5) 0.688(3) 0.039(15) Uiso d . 1 H
H24 0.631(4) -0.454(5) 1.202(4) 0.041(14) Uiso d . 1 H
H2 0.581(4) -0.478(5) 0.424(3) 0.030(13) Uiso d . 1 H
H3 0.427(4) -0.617(6) 0.328(3) 0.049(17) Uiso d . 1 H
H6 0.380(4) -0.090(6) 0.413(4) 0.062(19) Uiso d . 1 H
H25 0.730(5) -0.476(7) 1.075(4) 0.08(2) Uiso d . 1 H
H4 0.258(4) -0.485(5) 0.278(4) 0.047(15) Uiso d . 1 H
H26 0.687(4) -0.360(5) 0.932(3) 0.030(14) Uiso d . 1 H
H19 0.277(4) -0.334(5) 0.864(4) 0.033(16) Uiso d . 1 H
H20B 0.589(3) -0.049(4) 0.879(3) 0.003(10) Uiso d . 1 H
H5 0.236(4) -0.223(5) 0.332(3) 0.030(13) Uiso d . 1 H
H10 1.013(4) -0.302(6) 0.355(4) 0.042(16) Uiso d . 1 H
H8 0.821(4) -0.337(5) 0.582(3) 0.034(14) Uiso d . 1 H
H18 0.102(5) -0.223(7) 0.830(4) 0.05(2) Uiso d . 1 H
H20A 0.447(5) -0.068(6) 0.869(4) 0.080(19) Uiso d . 1 H
H11 0.862(4) -0.187(6) 0.262(4) 0.044(18) Uiso d . 1 H
H9 0.976(5) -0.392(6) 0.516(4) 0.059(18) Uiso d . 1 H
H23 0.464(5) -0.257(7) 1.175(4) 0.07(2) Uiso d . 1 H
P1 0.57217(11) 0.11239(15) 0.58350(10) 0.0303(3) Uani d . 1 P
P3 0.61440(11) -0.13660(15) 0.70658(9) 0.0302(3) Uani d . 1 P
Cl3 0.78045(10) -0.12956(16) 0.77332(10) 0.0432(4) Uani d . 1 Cl
Cl2 0.42429(11) 0.23133(17) 0.56084(10) 0.0508(4) Uani d . 1 Cl
P2 0.60518(10) -0.18010(16) 0.50623(9) 0.0314(3) Uani d . 1 P
Cl1 0.68599(11) 0.28886(16) 0.58111(10) 0.0486(4) Uani d . 1 Cl
C1 0.4919(4) -0.2769(6) 0.4297(4) 0.0316(13) Uani d . 1 C
N2 0.6099(3) -0.2476(4) 0.6162(3) 0.0290(9) Uani d . 1 N
N4 0.5436(3) -0.2153(5) 0.7896(3) 0.0316(10) Uani d . 1 N
C21 0.5580(4) -0.2267(6) 0.9714(3) 0.0316(13) Uani d . 1 C
C2 0.5042(5) -0.4301(7) 0.4038(4) 0.0395(14) Uani d . 1 C
C14 0.3353(5) -0.2690(6) 0.7437(4) 0.0377(14) Uani d . 1 C
N3 0.5819(3) 0.0430(4) 0.6900(3) 0.0295(10) Uani d . 1 N
C20 0.5334(5) -0.1280(7) 0.8804(4) 0.0362(14) Uani d . 1 C
C19 0.2560(6) -0.2766(8) 0.8112(5) 0.0524(18) Uani d . 1 C
C5 0.3032(5) -0.2755(8) 0.3435(4) 0.0488(17) Uani d . 1 C
N1 0.5826(3) 0.0043(5) 0.4944(3) 0.0329(10) Uani d . 1 N
C25 0.6703(6) -0.4159(8) 1.0683(5) 0.0501(17) Uani d . 1 C
C6 0.3896(4) -0.1991(7) 0.3988(4) 0.0423(15) Uani d . 1 C
C9 0.9312(5) -0.3254(8) 0.4748(6) 0.059(2) Uani d . 1 C
C13 0.4560(4) -0.3367(6) 0.7653(4) 0.0408(14) Uani d . 1 C
H13A 0.4572 -0.4091 0.8194 0.049 Uiso calc R 1 H
H13B 0.4751 -0.3943 0.7087 0.049 Uiso calc R 1 H
C15 0.3014(6) -0.1964(8) 0.6547(5) 0.0523(18) Uani d . 1 C
C7 0.7376(4) -0.2255(6) 0.4583(4) 0.0334(13) Uani d . 1 C
C11 0.8546(6) -0.2136(7) 0.3251(6) 0.0495(17) Uani d . 1 C
C3 0.4159(5) -0.5067(8) 0.3466(4) 0.0490(16) Uani d . 1 C
C18 0.1487(6) -0.2128(8) 0.7920(6) 0.0533(18) Uani d . 1 C
C12 0.7514(5) -0.1876(7) 0.3627(4) 0.0424(15) Uani d . 1 C
C26 0.6464(5) -0.3325(7) 0.9825(5) 0.0414(15) Uani d . 1 C
C24 0.6065(6) -0.3891(8) 1.1446(5) 0.0573(18) Uani d . 1 C
C8 0.8263(5) -0.2979(7) 0.5150(5) 0.0498(17) Uani d . 1 C
C22 0.4913(5) -0.2006(8) 1.0476(4) 0.0493(17) Uani d . 1 C
C4 0.3156(5) -0.4279(7) 0.3185(4) 0.0444(15) Uani d . 1 C
C16 0.1942(6) -0.1319(9) 0.6352(6) 0.0601(19) Uani d . 1 C
C23 0.5185(7) -0.2873(8) 1.1339(5) 0.0548(18) Uani d . 1 C
C10 0.9430(6) -0.2823(8) 0.3835(6) 0.055(2) Uani d . 1 C
C17 0.1185(6) -0.1436(7) 0.7050(6) 0.0570(17) Uani d . 1 C

loop_
_atom_site_aniso_label
_atom_site_aniso_U_11
_atom_site_aniso_U_22
_atom_site_aniso_U_33
_atom_site_aniso_U_12
_atom_site_aniso_U_13
_atom_site_aniso_U_23
P1 0.0307(7) 0.0325(9) 0.0276(8) 0.0047(6) 0.0035(6) 0.0051(7)
P3 0.0336(7) 0.0353(8) 0.0213(8) 0.0014(6) 0.0006(6) 0.0047(7)
Cl3 0.0382(8) 0.0476(9) 0.0419(9) 0.0024(6) -0.0044(7) 0.0055(7)
Cl2 0.0483(9) 0.0619(11) 0.0433(10) 0.0256(7) 0.0096(7) 0.0125(8)
P2 0.0337(8) 0.0365(9) 0.0239(8) 0.0025(6) 0.0029(6) 0.0021(7)
Cl1 0.0581(9) 0.0473(9) 0.0399(9) -0.0149(7) 0.0030(7) 0.0063(7)
C1 0.028(3) 0.041(4) 0.026(3) -0.002(2) 0.001(2) 0.001(3)
N2 0.035(2) 0.027(2) 0.024(2) 0.0032(18) 0.0003(17) 0.0051(19)
N4 0.044(3) 0.030(3) 0.023(3) -0.0078(19) 0.011(2) -0.002(2)
C21 0.037(3) 0.039(4) 0.019(3) -0.004(2) 0.001(2) 0.005(2)
C2 0.038(3) 0.035(4) 0.043(4) -0.002(3) -0.006(3) 0.005(3)
C14 0.037(3) 0.038(3) 0.036(4) -0.005(3) 0.000(3) 0.002(3)
N3 0.044(3) 0.026(2) 0.019(2) 0.0055(18) 0.0048(19) 0.0044(19)
C20 0.041(3) 0.038(4) 0.029(3) -0.007(3) 0.002(3) 0.001(3)
C19 0.054(4) 0.059(5) 0.044(5) -0.013(3) 0.006(4) 0.001(4)
C5 0.028(3) 0.067(5) 0.052(4) 0.003(3) 0.002(3) 0.003(4)
N1 0.047(3) 0.035(3) 0.017(2) 0.004(2) 0.0050(19) 0.003(2)
C25 0.046(4) 0.054(5) 0.047(5) -0.011(3) -0.010(3) 0.015(4)
C6 0.043(4) 0.046(4) 0.038(4) 0.011(3) 0.002(3) -0.004(3)
C9 0.052(5) 0.064(5) 0.061(5) 0.018(3) 0.004(4) -0.001(4)
C13 0.054(4) 0.042(4) 0.027(3) -0.011(3) 0.007(3) 0.005(3)
C15 0.048(4) 0.076(5) 0.036(4) -0.008(3) 0.015(3) 0.013(3)
C7 0.041(3) 0.032(3) 0.028(3) -0.012(2) 0.004(3) -0.001(3)
C11 0.053(4) 0.047(4) 0.054(5) -0.007(3) 0.028(4) -0.003(4)
C3 0.052(4) 0.044(4) 0.048(4) -0.005(3) -0.007(3) 0.004(3)
C18 0.047(4) 0.077(5) 0.038(5) -0.013(4) 0.015(4) -0.011(4)
C12 0.053(4) 0.041(4) 0.033(4) 0.001(3) 0.007(3) -0.001(3)
C26 0.037(3) 0.054(4) 0.034(4) -0.005(3) 0.006(3) 0.007(3)
C24 0.070(5) 0.068(5) 0.032(4) -0.015(4) -0.004(4) 0.017(4)
C8 0.049(4) 0.061(4) 0.040(4) 0.016(3) 0.006(3) 0.000(4)
C22 0.047(4) 0.070(5) 0.033(4) -0.002(3) 0.012(3) 0.003(4)
C4 0.042(4) 0.047(4) 0.043(4) -0.014(3) 0.000(3) 0.003(3)
C16 0.042(4) 0.089(6) 0.048(4) 0.001(4) -0.003(3) 0.021(4)
C23 0.073(5) 0.063(5) 0.033(4) -0.011(4) 0.022(4) 0.005(4)
C10 0.040(4) 0.049(4) 0.082(6) -0.011(3) 0.034(4) -0.026(4)
C17 0.039(4) 0.061(4) 0.071(5) 0.001(3) 0.004(4) -0.015(4)

loop_
_atom_type_symbol
_atom_type_description
_atom_type_scat_dispersion_real
_atom_type_scat_dispersion_imag
_atom_type_scat_source
C C 0.0033 0.0016 'International Tables Vol C Tables 4.2.6.8 and 6.1.1.4'
H H 0.0000 0.0000 'International Tables Vol C Tables 4.2.6.8 and 6.1.1.4'
N N 0.0061 0.0033 'International Tables Vol C Tables 4.2.6.8 and 6.1.1.4'
P P 0.1023 0.0942 'International Tables Vol C Tables 4.2.6.8 and 6.1.1.4'
Cl Cl 0.1484 0.1585 'International Tables Vol C Tables 4.2.6.8 and 6.1.1.4'

loop_
_geom_angle_atom_site_label_1
_geom_angle_atom_site_label_2
_geom_angle_atom_site_label_3
_geom_angle
N1 P1 N3 120.4(2)
N1 P1 Cl2 108.90(16)
N3 P1 Cl2 108.05(16)
N1 P1 Cl1 108.99(17)
N3 P1 Cl1 108.66(16)
Cl2 P1 Cl1 99.87(8)
N2 P3 N3 119.2(2)
N2 P3 N4 109.4(2)
N3 P3 N4 111.7(2)
N2 P3 Cl3 108.75(16)
N3 P3 Cl3 103.45(15)
N4 P3 Cl3 102.94(15)
N1 P2 N2 115.8(2)
N1 P2 C7 108.3(2)
N2 P2 C7 109.1(2)
N1 P2 C1 107.1(2)
N2 P2 C1 109.3(2)
C7 P2 C1 106.9(2)
C2 C1 C6 119.4(5)
C2 C1 P2 120.2(4)
C6 C1 P2 120.4(4)
P3 N2 P2 121.5(2)
C13 N4 C20 115.7(4)
C13 N4 P3 121.8(3)
C20 N4 P3 118.7(3)
C26 C21 C22 119.9(5)
C26 C21 C20 122.3(5)
C22 C21 C20 117.7(5)
C1 C2 C3 120.5(5)
C19 C14 C15 117.9(6)
C19 C14 C13 121.6(5)
C15 C14 C13 120.5(5)
P1 N3 P3 119.3(2)
N4 C20 C21 113.1(4)
C18 C19 C14 121.1(7)
C6 C5 C4 120.7(6)
P1 N1 P2 122.2(2)
C24 C25 C26 119.6(7)
C5 C6 C1 119.7(6)
C10 C9 C8 120.5(6)
N4 C13 C14 112.2(4)
C16 C15 C14 121.1(6)
C8 C7 C12 119.2(5)
C8 C7 P2 121.0(4)
C12 C7 P2 119.8(4)
C10 C11 C12 118.7(7)
C4 C3 C2 118.8(6)
C17 C18 C19 119.5(7)
C11 C12 C7 121.2(6)
C21 C26 C25 121.0(6)
C23 C24 C25 119.7(6)
C7 C8 C9 118.7(6)
C21 C22 C23 117.4(6)
C5 C4 C3 120.9(6)
C15 C16 C17 118.4(7)
C24 C23 C22 122.3(7)
C9 C10 C11 121.6(6)
C18 C17 C16 121.9(7)

loop_
_geom_bond_atom_site_label_1
_geom_bond_atom_site_label_2
_geom_bond_distance
P1 N1 1.555(4)
P1 N3 1.577(4)
P1 Cl2 1.9978(18)
P1 Cl1 2.0164(19)
P3 N2 1.564(4)
P3 N3 1.598(4)
P3 N4 1.630(4)
P3 Cl3 2.0491(17)
P2 N1 1.610(4)
P2 N2 1.618(4)
P2 C7 1.789(5)
P2 C1 1.799(5)
C1 C2 1.375(7)
C1 C6 1.391(6)
N4 C13 1.472(6)
N4 C20 1.476(6)
C21 C26 1.369(7)
C21 C22 1.393(7)
C21 C20 1.514(7)
C2 C3 1.390(7)
C14 C19 1.385(8)
C14 C15 1.394(8)
C14 C13 1.520(7)
C19 C18 1.364(9)
C5 C6 1.361(7)
C5 C4 1.365(8)
C25 C24 1.374(9)
C25 C26 1.384(8)
C9 C10 1.334(9)
C9 C8 1.418(8)
C15 C16 1.366(8)
C7 C8 1.373(7)
C7 C12 1.385(7)
C11 C10 1.368(9)
C11 C12 1.381(8)
C3 C4 1.369(7)
C18 C17 1.348(10)
C24 C23 1.343(9)
C22 C23 1.409(8)
C16 C17 1.380(9)
